data_7218439
loop_
_publ_author_name
'Hou, Shuang-Shuang'
'Huang, Xuan'
'Guo, Jun-Gu'
'Zheng, Sheng-Run'
'Lei, Jing'
'Tan, Jing-Bo'
'Fan, Jun'
'Zhang, Wei-Guang'

_publ_section_title
;
 Assembly of Cd(ii) coordination polymers: structural variation,
 supramolecular isomers, and temperature/anion-induced solvent-mediated
 structural transformations
;
_journal_issue 4
_journal_name_full CrystEngComm
_journal_page_first 947
_journal_paper_doi 10.1039/C4CE01779J
_journal_volume 17
_journal_year 2015
_chemical_formula_sum 'C20 H14 Cd I2 N12'
_chemical_formula_weight 788.63
_chemical_name_systematic
; 
 ? 
;
_space_group_IT_number 2
_symmetry_cell_setting triclinic
_symmetry_space_group_name_Hall '-P 1'
_symmetry_space_group_name_H-M 'P -1'
_atom_sites_solution_hydrogens geom
_atom_sites_solution_primary direct
_atom_sites_solution_secondary difmap
_audit_creation_method SHELXL-97
_cell_angle_alpha 95.734(9)
_cell_angle_beta 94.064(8)
_cell_angle_gamma 103.239(8)
_cell_formula_units_Z 1
_cell_length_a 4.268(3)
_cell_length_b 8.108(5)
_cell_length_c 17.578(11)
_cell_measurement_reflns_used 331
_cell_measurement_temperature 296(2)
_cell_measurement_theta_max 16.78
_cell_measurement_theta_min 2.34
_cell_volume 586.4(7)
_computing_cell_refinement 'Bruker SAINT'
_computing_data_collection 'Bruker APEX2'
_computing_data_reduction 'Bruker SAINT'
_computing_molecular_graphics 'Bruker SHELXTL'
_computing_publication_material 'Bruker SHELXTL'
_computing_structure_refinement 'SHELXL-97 (Sheldrick, 2008)'
_computing_structure_solution 'SHELXS-97 (Sheldrick, 2008)'
_diffrn_ambient_temperature 296(2)
_diffrn_measured_fraction_theta_full 0.967
_diffrn_measured_fraction_theta_max 0.967
_diffrn_measurement_device_type 'Bruker APEX-II CCD'
_diffrn_measurement_method '\f and \w scans'
_diffrn_radiation_monochromator graphite
_diffrn_radiation_source 'fine-focus sealed tube'
_diffrn_radiation_type MoK\a
_diffrn_radiation_wavelength 0.71073
_diffrn_reflns_av_R_equivalents 0.0634
_diffrn_reflns_av_sigmaI/netI 0.1603
_diffrn_reflns_limit_h_max 5
_diffrn_reflns_limit_h_min -4
_diffrn_reflns_limit_k_max 7
_diffrn_reflns_limit_k_min -10
_diffrn_reflns_limit_l_max 22
_diffrn_reflns_limit_l_min -22
_diffrn_reflns_number 3983
_diffrn_reflns_theta_full 27.00
_diffrn_reflns_theta_max 27.00
_diffrn_reflns_theta_min 2.34
_exptl_absorpt_coefficient_mu 3.601
_exptl_absorpt_correction_T_max 0.5634
_exptl_absorpt_correction_T_min 0.4431
_exptl_absorpt_correction_type multi-scan
_exptl_crystal_colour brown
_exptl_crystal_density_diffrn 2.233
_exptl_crystal_density_method 'not measured'
_exptl_crystal_description needle
_exptl_crystal_F_000 372
_exptl_crystal_size_max 0.27
_exptl_crystal_size_mid 0.25
_exptl_crystal_size_min 0.18
_refine_diff_density_max 1.490
_refine_diff_density_min -1.063
_refine_diff_density_rms 0.202
_refine_ls_extinction_method none
_refine_ls_goodness_of_fit_ref 1.017
_refine_ls_hydrogen_treatment constr
_refine_ls_matrix_type full
_refine_ls_number_parameters 160
_refine_ls_number_reflns 2490
_refine_ls_number_restraints 0
_refine_ls_restrained_S_all 1.017
_refine_ls_R_factor_all 0.1699
_refine_ls_R_factor_gt 0.0672
_refine_ls_shift/su_max 0.000
_refine_ls_shift/su_mean 0.000
_refine_ls_structure_factor_coef Fsqd
_refine_ls_weighting_details 'calc w=1/[\s^2^(Fo^2^)+(0.0383P)^2^+0.0000P] where P=(Fo^2^+2Fc^2^)/3'
_refine_ls_weighting_scheme calc
_refine_ls_wR_factor_gt 0.1154
_refine_ls_wR_factor_ref 0.1439
_reflns_number_gt 1054
_reflns_number_total 2490
_reflns_threshold_expression >2sigma(I)
_cod_data_source_file c4ce01779j2.cif
_cod_data_source_block CdI1D
_cod_depositor_comments
;
The following automatic conversions were performed:

'_symmetry_cell_setting' value 'Triclinic' changed to 'triclinic'
according to
/usr/data/users/saulius/crontab/automatic-downloads/rss-feeds/RSC/lib/dictionaries/cif_core.dic
dictionary named 'cif_core.dic' version 2.4.2 from 2011-04-26.

Automatic conversion script
Id: cif_fix_values 2827 2014-09-09 07:05:25Z andrius 

 Adding full bibliography for 7218434--7218441.cif.
;
_cod_original_cell_volume 586.4(6)
_cod_original_sg_symbol_H-M 'P-1   '
_cod_database_code 7218439

loop_
_symmetry_equiv_pos_as_xyz
'x, y, z'
'-x, -y, -z'

loop_
_atom_site_label
_atom_site_type_symbol
_atom_site_fract_x
_atom_site_fract_y
_atom_site_fract_z
_atom_site_U_iso_or_equiv
_atom_site_adp_type
_atom_site_occupancy
_atom_site_symmetry_multiplicity
_atom_site_calc_flag
_atom_site_refinement_flags
Cd1 Cd 0.0000 0.0000 0.0000 0.0614(5) Uani 1 2 d S
C1 C 0.191(3) 0.7284(17) 0.4574(7) 0.045(3) Uani 1 1 d .
C2 C 0.083(3) 0.6830(15) 0.3773(6) 0.039(3) Uani 1 1 d .
C3 C -0.074(3) 0.7887(16) 0.3398(7) 0.049(4) Uani 1 1 d .
H3A H -0.1021 0.8892 0.3658 0.059 Uiso 1 1 calc R
C4 C -0.190(3) 0.7417(18) 0.2622(8) 0.059(4) Uani 1 1 d .
H4A H -0.3031 0.8093 0.2372 0.071 Uiso 1 1 calc R
C5 C -0.139(3) 0.5988(17) 0.2232(7) 0.046(4) Uani 1 1 d .
H5A H -0.2130 0.5714 0.1713 0.056 Uiso 1 1 calc R
C6 C 0.020(3) 0.4932(16) 0.2591(6) 0.041(3) Uani 1 1 d .
C7 C 0.127(3) 0.5374(15) 0.3355(7) 0.042(3) Uani 1 1 d .
H7A H 0.2330 0.4666 0.3602 0.050 Uiso 1 1 calc R
C8 C 0.027(3) 0.2993(18) 0.1418(7) 0.059(4) Uani 1 1 d .
H8A H -0.0521 0.3641 0.1077 0.071 Uiso 1 1 calc R
C9 C 0.188(4) 0.2194(17) 0.2471(7) 0.065(5) Uani 1 1 d .
H9A H 0.2402 0.2127 0.2988 0.078 Uiso 1 1 calc R
C10 C 0.206(3) 0.1080(17) 0.1876(8) 0.061(4) Uani 1 1 d .
H10A H 0.2835 0.0105 0.1914 0.073 Uiso 1 1 calc R
N1 N 0.371(2) 0.6457(13) 0.5002(6) 0.050(3) Uani 1 1 d .
N2 N 0.429(3) 0.7329(14) 0.5725(6) 0.059(3) Uani 1 1 d .
N3 N 0.304(3) 0.8600(14) 0.5753(6) 0.060(3) Uani 1 1 d .
N4 N 0.149(2) 0.8613(13) 0.5041(6) 0.047(3) Uani 1 1 d .
N5 N 0.079(2) 0.3449(12) 0.2163(5) 0.040(3) Uani 1 1 d .
N6 N 0.097(2) 0.1552(14) 0.1202(5) 0.048(3) Uani 1 1 d .
I1 I 0.4062(2) -0.23521(13) 0.05118(5) 0.0576(4) Uani 1 1 d .

loop_
_atom_site_aniso_label
_atom_site_aniso_U_11
_atom_site_aniso_U_22
_atom_site_aniso_U_33
_atom_site_aniso_U_23
_atom_site_aniso_U_13
_atom_site_aniso_U_12
Cd1 0.0807(12) 0.0751(12) 0.0318(8) -0.0132(8) -0.0122(8) 0.0394(10)
C1 0.056(9) 0.048(9) 0.031(7) 0.011(7) -0.001(6) 0.009(8)
C2 0.046(8) 0.039(8) 0.029(7) -0.012(6) -0.007(6) 0.018(7)
C3 0.059(9) 0.045(9) 0.039(8) -0.010(7) -0.007(7) 0.013(7)
C4 0.072(11) 0.054(10) 0.049(9) 0.014(8) -0.007(8) 0.013(8)
C5 0.067(10) 0.054(10) 0.017(6) -0.004(6) -0.007(6) 0.021(8)
C6 0.060(9) 0.040(9) 0.022(6) 0.006(6) -0.003(6) 0.010(7)
C7 0.064(9) 0.028(8) 0.032(7) 0.012(6) 0.006(6) 0.006(7)
C8 0.081(11) 0.068(11) 0.029(8) -0.009(7) -0.024(7) 0.030(9)
C9 0.131(14) 0.042(9) 0.025(7) -0.001(7) -0.010(8) 0.036(9)
C10 0.100(12) 0.048(10) 0.048(9) 0.011(8) 0.003(8) 0.045(9)
N1 0.069(8) 0.047(7) 0.031(6) -0.007(5) -0.008(5) 0.018(6)
N2 0.085(9) 0.058(9) 0.036(7) -0.004(6) -0.004(6) 0.031(7)
N3 0.100(10) 0.043(8) 0.043(7) 0.004(6) 0.002(7) 0.027(7)
N4 0.055(8) 0.042(7) 0.036(6) -0.011(6) -0.008(5) 0.009(6)
N5 0.058(7) 0.036(7) 0.025(5) -0.006(5) -0.008(5) 0.018(6)
N6 0.067(8) 0.052(8) 0.029(6) 0.005(5) 0.011(5) 0.019(6)
I1 0.0656(7) 0.0690(8) 0.0414(6) 0.0038(5) -0.0054(5) 0.0270(5)

loop_
_atom_type_symbol
_atom_type_description
_atom_type_scat_dispersion_real
_atom_type_scat_dispersion_imag
_atom_type_scat_source
C C 0.0033 0.0016 'International Tables Vol C Tables 4.2.6.8 and 6.1.1.4'
H H 0.0000 0.0000 'International Tables Vol C Tables 4.2.6.8 and 6.1.1.4'
N N 0.0061 0.0033 'International Tables Vol C Tables 4.2.6.8 and 6.1.1.4'
Cd Cd -0.8075 1.2024 'International Tables Vol C Tables 4.2.6.8 and 6.1.1.4'
I I -0.4742 1.8119 'International Tables Vol C Tables 4.2.6.8 and 6.1.1.4'

loop_
_geom_angle_atom_site_label_1
_geom_angle_atom_site_label_2
_geom_angle_atom_site_label_3
_geom_angle
_geom_angle_site_symmetry_1
_geom_angle_site_symmetry_3
N6 Cd1 N6 180.0(6) 2 .
N6 Cd1 I1 90.8(3) 2 2
N6 Cd1 I1 89.2(3) . 2
N6 Cd1 I1 89.2(3) 2 .
N6 Cd1 I1 90.8(3) . .
I1 Cd1 I1 180.00(4) 2 .
N6 Cd1 I1 90.0(3) 2 1_455
N6 Cd1 I1 90.0(3) . 1_455
I1 Cd1 I1 90.60(5) 2 1_455
I1 Cd1 I1 89.40(5) . 1_455
N6 Cd1 I1 90.0(3) 2 2_655
N6 Cd1 I1 90.0(3) . 2_655
I1 Cd1 I1 89.40(5) 2 2_655
I1 Cd1 I1 90.60(5) . 2_655
I1 Cd1 I1 180.00(4) 1_455 2_655
N4 C1 N1 106.5(10) . .
N4 C1 C2 127.9(12) . .
N1 C1 C2 125.5(12) . .
C7 C2 C3 118.2(11) . .
C7 C2 C1 122.9(11) . .
C3 C2 C1 118.9(11) . .
C2 C3 C4 119.1(12) . .
C5 C4 C3 120.7(13) . .
C4 C5 C6 121.1(11) . .
C5 C6 C7 118.1(12) . .
C5 C6 N5 120.2(10) . .
C7 C6 N5 121.6(11) . .
C2 C7 C6 122.7(12) . .
N6 C8 N5 113.7(12) . .
C10 C9 N5 105.3(11) . .
C9 C10 N6 111.3(12) . .
C1 N1 N2 106.7(10) . .
N3 N2 N1 110.3(11) . .
N2 N3 N4 108.3(10) . .
C1 N4 N3 108.2(10) . .
C8 N5 C9 106.6(10) . .
C8 N5 C6 128.1(11) . .
C9 N5 C6 125.3(10) . .
C8 N6 C10 103.1(10) . .
C8 N6 Cd1 128.4(9) . .
C10 N6 Cd1 128.1(9) . .
Cd1 I1 Cd1 89.40(5) . 1_655

loop_
_geom_bond_atom_site_label_1
_geom_bond_atom_site_label_2
_geom_bond_distance
_geom_bond_site_symmetry_2
Cd1 N6 2.308(10) 2
Cd1 N6 2.308(10) .
Cd1 I1 3.0146(15) 2
Cd1 I1 3.0146(15) .
Cd1 I1 3.0530(16) 1_455
Cd1 I1 3.0530(16) 2_655
C1 N4 1.342(14) .
C1 N1 1.366(14) .
C1 C2 1.432(15) .
C2 C7 1.384(14) .
C2 C3 1.391(16) .
C3 C4 1.402(16) .
C4 C5 1.355(16) .
C5 C6 1.381(16) .
C6 C7 1.373(14) .
C6 N5 1.434(14) .
C8 N6 1.298(15) .
C8 N5 1.314(13) .
C9 C10 1.331(16) .
C9 N5 1.357(14) .
C10 N6 1.364(14) .
N1 N2 1.368(12) .
N2 N3 1.264(13) .
N3 N4 1.376(13) .
I1 Cd1 3.0530(16) 1_655
